data_4335222
loop_
_publ_author_name
'Karah E. Knope'
'L. Soderholm'

_publ_contact_author_address
;
Chemical Sciences and Engineering Division
Argonne National Laboratory
9700 South Cass Avenue
Argonne, IL 60439
;
_publ_contact_author_email kknope@anl.gov
_publ_contact_author_name 'K.E. Knope'
_publ_contact_author_phone 630-252-0957
_publ_section_title
;
 Plutonium(IV) Cluster with a Hexanuclear [Pu6(OH)4O4]12+ Core
;
_journal_name_full 'Inorganic Chemistry'
_journal_page_first 6770
_journal_page_last 6772
_journal_paper_doi 10.1021/ic4007185
_journal_volume 52
_journal_year 2013
_chemical_formula_moiety ' Li6Pu6(OH)4O4(H2O)6(H3NCH2CO2)12,10.5(H2O),Cl18'
_chemical_formula_sum 'C24 H97 Cl18 Li6 N12 O48.5 Pu6'
_chemical_formula_weight 3461.88
_chemical_name_systematic
; 
 ? 
;
_space_group_IT_number 148
_symmetry_cell_setting trigonal
_symmetry_space_group_name_Hall '-R 3'
_symmetry_space_group_name_H-M 'R -3 :H'
_atom_sites_solution_hydrogens mixed
_atom_sites_solution_primary direct
_atom_sites_solution_secondary difmap
_audit_creation_method SHELXL-97
_cell_angle_alpha 90.00
_cell_angle_beta 90.00
_cell_angle_gamma 120.00
_cell_formula_units_Z 3
_cell_length_a 22.497(2)
_cell_length_b 22.497(2)
_cell_length_c 15.1236(15)
_cell_measurement_reflns_used 9912
_cell_measurement_temperature 100(2)
_cell_measurement_theta_max 26.39
_cell_measurement_theta_min 2.49
_cell_volume 6628.8(11)
_computing_cell_refinement 'Bruker Apex2'
_computing_data_collection 'Bruker Apex2'
_computing_data_reduction 'Bruker SAINT'
_computing_molecular_graphics CrystalMaker
_computing_publication_material 'WinGX v1.80.05'
_computing_structure_refinement 'SHELXL-97 (Sheldrick, 2008)'
_computing_structure_solution 'SHELXS-97 (Sheldrick, 2008)'
_diffrn_ambient_temperature 100(2)
_diffrn_measured_fraction_theta_full 1.000
_diffrn_measured_fraction_theta_max 1.000
_diffrn_measurement_device_type 'bruker Apex II CCD'
_diffrn_measurement_method 'omega scans'
_diffrn_radiation_monochromator graphite
_diffrn_radiation_source 'fine-focus sealed tube'
_diffrn_radiation_type MoK\a
_diffrn_radiation_wavelength 0.71073
_diffrn_reflns_av_R_equivalents 0.0480
_diffrn_reflns_av_sigmaI/netI 0.0259
_diffrn_reflns_limit_h_max 28
_diffrn_reflns_limit_h_min -28
_diffrn_reflns_limit_k_max 28
_diffrn_reflns_limit_k_min -28
_diffrn_reflns_limit_l_max 18
_diffrn_reflns_limit_l_min -18
_diffrn_reflns_number 25140
_diffrn_reflns_theta_full 26.41
_diffrn_reflns_theta_max 26.41
_diffrn_reflns_theta_min 1.70
_exptl_absorpt_coefficient_mu 5.049
_exptl_absorpt_correction_T_max 0.7454
_exptl_absorpt_correction_T_min 0.5929
_exptl_absorpt_correction_type multi-scan
_exptl_absorpt_process_details SADABS
_exptl_crystal_colour red
_exptl_crystal_density_diffrn 2.602
_exptl_crystal_description plate
_exptl_crystal_F_000 4803
_exptl_crystal_size_max 0.19
_exptl_crystal_size_mid 0.09
_exptl_crystal_size_min 0.06
_refine_diff_density_max 1.306
_refine_diff_density_min -0.957
_refine_diff_density_rms 0.157
_refine_ls_extinction_method none
_refine_ls_goodness_of_fit_ref 1.026
_refine_ls_hydrogen_treatment mixed
_refine_ls_matrix_type full
_refine_ls_number_parameters 225
_refine_ls_number_reflns 3038
_refine_ls_number_restraints 12
_refine_ls_restrained_S_all 1.033
_refine_ls_R_factor_all 0.0292
_refine_ls_R_factor_gt 0.0220
_refine_ls_shift/su_max 0.001
_refine_ls_shift/su_mean 0.000
_refine_ls_structure_factor_coef Fsqd
_refine_ls_weighting_details 'calc w=1/[\s^2^(Fo^2^)+(0.0150P)^2^+79.8309P] where P=(Fo^2^+2Fc^2^)/3'
_refine_ls_weighting_scheme calc
_refine_ls_wR_factor_gt 0.0434
_refine_ls_wR_factor_ref 0.0454
_reflns_number_gt 2646
_reflns_number_total 3038
_reflns_threshold_expression >2sigma(I)
_cod_data_source_file ic4007185_si_002.cif
_cod_data_source_block compound
_cod_original_cell_volume 6628.6(11)
_cod_original_sg_symbol_H-M 'R -3'
_cod_original_formula_sum 'C24 H97 Cl18 Li6 N12 O48.50 Pu6'
_cod_database_code 4335222

loop_
_symmetry_equiv_pos_as_xyz
'x, y, z'
'-y, x-y, z'
'-x+y, -x, z'
'x+2/3, y+1/3, z+1/3'
'-y+2/3, x-y+1/3, z+1/3'
'-x+y+2/3, -x+1/3, z+1/3'
'x+1/3, y+2/3, z+2/3'
'-y+1/3, x-y+2/3, z+2/3'
'-x+y+1/3, -x+2/3, z+2/3'
'-x, -y, -z'
'y, -x+y, -z'
'x-y, x, -z'
'-x+2/3, -y+1/3, -z+1/3'
'y+2/3, -x+y+1/3, -z+1/3'
'x-y+2/3, x+1/3, -z+1/3'
'-x+1/3, -y+2/3, -z+2/3'
'y+1/3, -x+y+2/3, -z+2/3'
'x-y+1/3, x+2/3, -z+2/3'

loop_
_atom_site_label
_atom_site_type_symbol
_atom_site_fract_x
_atom_site_fract_y
_atom_site_fract_z
_atom_site_U_iso_or_equiv
_atom_site_adp_type
_atom_site_occupancy
_atom_site_symmetry_multiplicity
_atom_site_calc_flag
_atom_site_refinement_flags
Pu1 Pu 0.967572(8) 0.891264(8) 0.101858(10) 0.00955(5) Uani 1 1 d .
O1 O 0.9700(2) 0.8951(3) -0.0501(3) 0.0600(16) Uani 1 1 d U
O2 O 1.0000 1.0000 0.1496(6) 0.050(2) Uani 1 3 d SU
O3 O 0.92846(18) 0.77775(17) 0.1994(2) 0.0156(7) Uani 1 1 d .
O4 O 1.02232(17) 0.82548(16) 0.0721(2) 0.0165(7) Uani 1 1 d .
O5 O 0.87198(18) 0.78865(17) 0.0516(2) 0.0260(8) Uani 1 1 d .
C10 C 1.0627(3) 0.8298(3) 0.0117(3) 0.0187(10) Uani 1 1 d .
C11 C 1.0909(3) 0.7818(3) 0.0138(4) 0.0269(12) Uani 1 1 d .
H11A H 1.0811 0.7574 -0.0421 0.032 Uiso 1 1 calc R
H11B H 1.1403 0.8081 0.0208 0.032 Uiso 1 1 calc R
N12 N 1.0611(2) 0.7316(2) 0.0867(3) 0.0200(9) Uani 1 1 d .
O6 O 0.89318(17) 0.87409(17) 0.2277(2) 0.0178(7) Uani 1 1 d .
O7 O 1.04351(16) 0.90807(16) 0.2304(2) 0.0149(7) Uani 1 1 d .
C20 C 0.8621(2) 0.9026(2) 0.2590(3) 0.0155(10) Uani 1 1 d .
C21 C 0.8175(3) 0.8716(2) 0.3404(3) 0.0194(10) Uani 1 1 d .
H21A H 0.8337 0.9056 0.3873 0.023 Uiso 1 1 calc R
H21B H 0.7707 0.8594 0.3265 0.023 Uiso 1 1 calc R
N22 N 0.8186(2) 0.8095(2) 0.3719(3) 0.0195(9) Uani 1 1 d .
Cl1 Cl 0.95908(6) 0.81655(6) 0.42564(8) 0.0211(3) Uani 1 1 d .
Cl2 Cl 1.06830(6) 0.76409(6) 0.29085(8) 0.0218(3) Uani 1 1 d .
Cl3 Cl 0.76653(6) 0.69251(6) 0.23103(9) 0.0255(3) Uani 1 1 d .
Li1 Li 1.0016(4) 0.8163(4) 0.2850(5) 0.0204(18) Uani 1 1 d .
OW1 O 0.9503(4) 0.7600(4) -0.1196(5) 0.0312(18) Uani 0.50 1 d P
OW2 O 0.8595(5) 0.6286(5) -0.1698(6) 0.037(2) Uani 0.50 1 d P
OW3 O 0.9037(6) 0.6498(6) -0.1580(6) 0.047(3) Uani 0.50 1 d P
OW4 O 0.988(3) 0.9740(11) 0.3618(17) 0.086(11) Uani 0.25 1 d P
H3A H 0.890(3) 0.764(3) 0.213(4) 0.028(17) Uiso 1 1 d .
H3B H 0.929(4) 0.747(4) 0.165(5) 0.07(3) Uiso 1 1 d .
H12A H 1.081(3) 0.701(3) 0.087(4) 0.048(19) Uiso 1 1 d .
H12B H 1.011(4) 0.700(4) 0.084(5) 0.06(2) Uiso 1 1 d .
H12C H 1.073(4) 0.755(4) 0.145(5) 0.07(2) Uiso 1 1 d .
H22A H 0.863(3) 0.824(3) 0.384(3) 0.015(13) Uiso 1 1 d .
H22B H 0.800(4) 0.773(4) 0.330(5) 0.07(2) Uiso 1 1 d .
H22C H 0.796(4) 0.799(3) 0.423(5) 0.05(2) Uiso 1 1 d .

loop_
_atom_site_aniso_label
_atom_site_aniso_U_11
_atom_site_aniso_U_22
_atom_site_aniso_U_33
_atom_site_aniso_U_23
_atom_site_aniso_U_13
_atom_site_aniso_U_12
Pu1 0.01032(9) 0.00999(9) 0.00859(8) 0.00044(6) 0.00025(6) 0.00528(7)
O1 0.018(2) 0.134(5) 0.025(2) 0.047(3) 0.0111(17) 0.036(3)
O2 0.0077(19) 0.0077(19) 0.136(8) 0.000 0.000 0.0038(9)
O3 0.0138(18) 0.0174(18) 0.0157(17) -0.0001(14) 0.0031(14) 0.0078(15)
O4 0.0205(18) 0.0175(17) 0.0159(17) 0.0030(13) 0.0051(13) 0.0127(15)
O5 0.027(2) 0.0134(17) 0.0239(19) 0.0040(15) -0.0135(16) -0.0005(16)
C10 0.024(3) 0.021(3) 0.019(2) 0.004(2) 0.006(2) 0.017(2)
C11 0.035(3) 0.029(3) 0.026(3) 0.014(2) 0.015(2) 0.023(3)
N12 0.025(2) 0.022(2) 0.018(2) 0.0067(18) 0.0074(18) 0.015(2)
O6 0.0233(18) 0.0181(17) 0.0166(17) 0.0044(14) 0.0070(14) 0.0137(15)
O7 0.0137(16) 0.0147(16) 0.0136(16) -0.0001(13) -0.0023(13) 0.0049(14)
C20 0.014(2) 0.017(2) 0.014(2) -0.0012(19) -0.0016(18) 0.007(2)
C21 0.025(3) 0.016(2) 0.020(3) 0.0041(19) 0.007(2) 0.012(2)
N22 0.022(2) 0.019(2) 0.018(2) 0.0040(18) 0.0049(19) 0.010(2)
Cl1 0.0244(6) 0.0239(6) 0.0155(6) -0.0008(5) -0.0009(5) 0.0125(5)
Cl2 0.0228(6) 0.0250(6) 0.0204(6) 0.0027(5) -0.0001(5) 0.0141(5)
Cl3 0.0228(6) 0.0195(6) 0.0317(7) -0.0043(5) 0.0049(5) 0.0087(5)
Li1 0.020(4) 0.014(4) 0.021(4) -0.004(3) -0.003(3) 0.003(3)
OW1 0.031(4) 0.024(4) 0.041(5) -0.010(3) 0.001(4) 0.015(4)
OW2 0.047(6) 0.024(5) 0.035(5) -0.004(4) -0.009(5) 0.015(5)
OW3 0.059(7) 0.058(7) 0.025(5) 0.002(5) 0.003(5) 0.031(6)
OW4 0.046(19) 0.055(18) 0.130(19) 0.006(14) -0.026(19) 0.00(2)

loop_
_atom_type_symbol
_atom_type_description
_atom_type_scat_dispersion_real
_atom_type_scat_dispersion_imag
_atom_type_scat_source
C C 0.0033 0.0016 'International Tables Vol C Tables 4.2.6.8 and 6.1.1.4'
Li Li -0.0003 0.0001 'International Tables Vol C Tables 4.2.6.8 and 6.1.1.4'
N N 0.0061 0.0033 'International Tables Vol C Tables 4.2.6.8 and 6.1.1.4'
O O 0.0106 0.0060 'International Tables Vol C Tables 4.2.6.8 and 6.1.1.4'
Cl Cl 0.1484 0.1585 'International Tables Vol C Tables 4.2.6.8 and 6.1.1.4'
Pu Pu -9.4100 4.3056 'International Tables Vol C Tables 4.2.6.8 and 6.1.1.4'
H H 0.0000 0.0000 'International Tables Vol C Tables 4.2.6.8 and 6.1.1.4'

loop_
_geom_angle_atom_site_label_1
_geom_angle_atom_site_label_2
_geom_angle_atom_site_label_3
_geom_angle
_geom_angle_site_symmetry_1
_geom_angle_site_symmetry_3
O1 Pu1 O2 69.33(17) 11_565 .
O1 Pu1 O1 69.40(17) 11_565 .
O2 Pu1 O1 106.6(3) . .
O1 Pu1 O1 106.2(3) 11_565 12_655
O2 Pu1 O1 68.55(16) . 12_655
O1 Pu1 O1 68.62(17) . 12_655
O1 Pu1 O5 76.10(16) 11_565 .
O2 Pu1 O5 142.54(10) . .
O1 Pu1 O5 73.00(15) . .
O1 Pu1 O5 137.33(13) 12_655 .
O1 Pu1 O4 145.61(12) 11_565 .
O2 Pu1 O4 137.00(8) . .
O1 Pu1 O4 79.95(15) . .
O1 Pu1 O4 75.29(15) 12_655 .
O5 Pu1 O4 80.42(12) . .
O1 Pu1 O6 76.66(15) 11_565 .
O2 Pu1 O6 75.5(2) . .
O1 Pu1 O6 142.07(12) . .
O1 Pu1 O6 139.55(12) 12_655 .
O5 Pu1 O6 83.03(12) . .
O4 Pu1 O6 125.05(10) . .
O1 Pu1 O7 140.93(12) 11_565 .
O2 Pu1 O7 76.33(19) . .
O1 Pu1 O7 140.66(12) . .
O1 Pu1 O7 76.85(15) 12_655 .
O5 Pu1 O7 128.39(11) . .
O4 Pu1 O7 73.42(11) . .
O6 Pu1 O7 77.22(11) . .
O1 Pu1 O3 124.23(17) 11_565 .
O2 Pu1 O3 128.3(2) . .
O1 Pu1 O3 125.08(17) . .
O1 Pu1 O3 129.54(17) 12_655 .
O5 Pu1 O3 62.75(11) . .
O4 Pu1 O3 62.69(11) . .
O6 Pu1 O3 63.11(11) . .
O7 Pu1 O3 65.76(10) . .
O1 Pu1 Li1 143.3(2) 11_565 .
O2 Pu1 Li1 103.5(3) . .
O1 Pu1 Li1 142.92(19) . .
O1 Pu1 Li1 103.9(2) 12_655 .
O5 Pu1 Li1 95.45(15) . .
O4 Pu1 Li1 63.23(15) . .
O6 Pu1 Li1 66.78(16) . .
O7 Pu1 Li1 32.98(15) . .
O3 Pu1 Li1 32.79(15) . .
O1 Pu1 Pu1 34.65(11) 11_565 3_675
O2 Pu1 Pu1 34.72(11) . 3_675
O1 Pu1 Pu1 88.81(14) . 3_675
O1 Pu1 Pu1 88.13(14) 12_655 3_675
O5 Pu1 Pu1 109.26(9) . 3_675
O4 Pu1 Pu1 162.46(8) . 3_675
O6 Pu1 Pu1 71.62(7) . 3_675
O7 Pu1 Pu1 108.74(7) . 3_675
O3 Pu1 Pu1 134.55(8) . 3_675
Li1 Pu1 Pu1 127.97(13) . 3_675
O1 Pu1 Pu1 88.79(14) 11_565 2_765
O2 Pu1 Pu1 34.72(11) . 2_765
O1 Pu1 Pu1 88.13(14) . 2_765
O1 Pu1 Pu1 33.87(11) 12_655 2_765
O5 Pu1 Pu1 158.97(8) . 2_765
O4 Pu1 Pu1 105.84(8) . 2_765
O6 Pu1 Pu1 107.95(8) . 2_765
O7 Pu1 Pu1 72.35(7) . 2_765
O3 Pu1 Pu1 138.11(7) . 2_765
Li1 Pu1 Pu1 105.33(13) . 2_765
Pu1 Pu1 Pu1 60.0 3_675 2_765
Pu1 O1 Pu1 111.73(19) 12_655 .
Pu1 O1 Pu1 111.49(19) 12_655 11_565
Pu1 O1 Pu1 110.08(19) . 11_565
Pu1 O2 Pu1 110.6(2) 3_675 .
Pu1 O2 Pu1 110.5(2) 3_675 2_765
Pu1 O2 Pu1 110.6(2) . 2_765
Li1 O3 Pu1 98.1(3) . .
Li1 O3 H3A 122(4) . .
Pu1 O3 H3A 107(4) . .
Li1 O3 H3B 114(5) . .
Pu1 O3 H3B 108(5) . .
H3A O3 H3B 107(6) . .
C10 O4 Pu1 131.6(3) . .
C10 O5 Pu1 139.7(3) 11_565 .
O4 C10 O5 126.1(4) . 12_655
O4 C10 C11 118.5(4) . .
O5 C10 C11 115.3(4) 12_655 .
N12 C11 C10 111.8(4) . .
N12 C11 H11A 109.3 . .
C10 C11 H11A 109.3 . .
N12 C11 H11B 109.3 . .
C10 C11 H11B 109.3 . .
H11A C11 H11B 107.9 . .
C11 N12 H12A 110(4) . .
C11 N12 H12B 116(4) . .
H12A N12 H12B 104(6) . .
C11 N12 H12C 111(4) . .
H12A N12 H12C 106(6) . .
H12B N12 H12C 109(6) . .
C20 O6 Pu1 136.8(3) . .
C20 O7 Li1 123.6(4) 2_765 .
C20 O7 Pu1 132.8(3) 2_765 .
Li1 O7 Pu1 103.6(3) . .
O6 C20 O7 126.4(4) . 3_675
O6 C20 C21 118.6(4) . .
O7 C20 C21 114.9(4) 3_675 .
N22 C21 C20 112.0(4) . .
N22 C21 H21A 109.2 . .
C20 C21 H21A 109.2 . .
N22 C21 H21B 109.2 . .
C20 C21 H21B 109.2 . .
H21A C21 H21B 107.9 . .
C21 N22 H22A 105(3) . .
C21 N22 H22B 113(5) . .
H22A N22 H22B 112(5) . .
C21 N22 H22C 105(4) . .
H22A N22 H22C 108(5) . .
H22B N22 H22C 113(6) . .
O3 Li1 O7 92.5(4) . .
O3 Li1 Cl2 114.9(4) . .
O7 Li1 Cl2 117.0(4) . .
O3 Li1 Cl1 110.8(4) . .
O7 Li1 Cl1 111.2(4) . .
Cl2 Li1 Cl1 109.6(3) . .
O3 Li1 Pu1 49.1(2) . .
O7 Li1 Pu1 43.38(19) . .
Cl2 Li1 Pu1 128.5(3) . .
Cl1 Li1 Pu1 121.9(3) . .
OW4 OW4 OW4 59.99(5) 3_675 2_765

loop_
_geom_bond_atom_site_label_1
_geom_bond_atom_site_label_2
_geom_bond_distance
_geom_bond_site_symmetry_2
Pu1 O1 2.256(4) 11_565
Pu1 O2 2.292(3) .
Pu1 O1 2.300(4) .
Pu1 O1 2.302(4) 12_655
Pu1 O5 2.360(3) .
Pu1 O4 2.394(3) .
Pu1 O6 2.434(3) .
Pu1 O7 2.489(3) .
Pu1 O3 2.688(3) .
Pu1 Li1 3.521(8) .
Pu1 Pu1 3.7675(5) 3_675
Pu1 Pu1 3.7676(5) 2_765
O1 Pu1 2.256(4) 12_655
O1 Pu1 2.302(4) 11_565
O2 Pu1 2.292(3) 3_675
O2 Pu1 2.292(3) 2_765
O3 Li1 1.926(9) .
O3 H3A 0.79(6) .
O3 H3B 0.87(8) .
O4 C10 1.257(5) .
O5 C10 1.261(6) 11_565
C10 O5 1.261(6) 12_655
C10 C11 1.503(7) .
C11 N12 1.477(6) .
C11 H11A 0.9700 .
C11 H11B 0.9700 .
N12 H12A 0.98(7) .
N12 H12B 0.98(8) .
N12 H12C 1.00(8) .
O6 C20 1.255(5) .
O7 C20 1.261(6) 2_765
O7 Li1 1.972(9) .
C20 O7 1.261(5) 3_675
C20 C21 1.519(6) .
C21 N22 1.487(6) .
C21 H21A 0.9700 .
C21 H21B 0.9700 .
N22 H22A 0.91(5) .
N22 H22B 0.95(8) .
N22 H22C 0.89(7) .
Cl1 Li1 2.333(8) .
Cl2 Li1 2.323(9) .
OW2 OW3 0.880(11) .
OW4 OW4 0.88(4) 3_675
OW4 OW4 0.88(4) 2_765
